data_7003395
loop_
_publ_author_name
'Jones, Cameron'
'Mills, David P.'
'Rose, Richard P.'
'Stasch, Andreas'

_publ_section_title
;
 Synthesis and structural characterisation of group 10 metal(ii) gallyl
 complexes: analogies with platinum diboration catalysts?
;
_journal_issue 33
_journal_name_full 'Dalton Transactions'
_journal_page_first 4395
_journal_page_last 4408
_journal_paper_doi 10.1039/b715895e
_journal_year 2008
_chemical_formula_sum 'C82 H106 Ga2 N4 O P2 Pt'
_chemical_formula_weight 1560.18
_chemical_name_systematic
;
?
;
_space_group_IT_number 14
_symmetry_cell_setting monoclinic
_symmetry_space_group_name_Hall '-P 2ybc'
_symmetry_space_group_name_H-M 'P 1 21/c 1'
_atom_sites_solution_hydrogens geom
_atom_sites_solution_primary direct
_atom_sites_solution_secondary difmap
_audit_creation_method SHELXL-97
_cell_angle_alpha 90.00
_cell_angle_beta 98.43(3)
_cell_angle_gamma 90.00
_cell_formula_units_Z 4
_cell_length_a 15.516(3)
_cell_length_b 19.145(4)
_cell_length_c 25.876(5)
_cell_measurement_temperature 150(2)
_cell_volume 7604(3)
_computing_structure_refinement 'SHELXL-97 (Sheldrick, 1997)'
_computing_structure_solution 'SHELXS-97 (Sheldrick, 1990)'
_diffrn_ambient_temperature 150(2)
_diffrn_measured_fraction_theta_full 0.990
_diffrn_measured_fraction_theta_max 0.990
_diffrn_measurement_device_type 'Nonius Kappa CCD'
_diffrn_radiation_monochromator graphite
_diffrn_radiation_source 'fine-focus sealed tube'
_diffrn_radiation_type MoK\a
_diffrn_radiation_wavelength 0.71073
_diffrn_reflns_av_R_equivalents 0.0484
_diffrn_reflns_av_sigmaI/netI 0.0701
_diffrn_reflns_limit_h_max 19
_diffrn_reflns_limit_h_min -19
_diffrn_reflns_limit_k_max 24
_diffrn_reflns_limit_k_min -23
_diffrn_reflns_limit_l_max 32
_diffrn_reflns_limit_l_min -32
_diffrn_reflns_number 28846
_diffrn_reflns_theta_full 26.50
_diffrn_reflns_theta_max 26.50
_diffrn_reflns_theta_min 3.07
_exptl_absorpt_coefficient_mu 2.627
_exptl_absorpt_correction_T_max 0.532
_exptl_absorpt_correction_T_min 0.409
_exptl_absorpt_correction_type multi-scan
_exptl_absorpt_process_details 'Sortav (Blessing, 1995)'
_exptl_crystal_colour red
_exptl_crystal_density_diffrn 1.363
_exptl_crystal_density_method 'not measured'
_exptl_crystal_description blocks
_exptl_crystal_F_000 3216
_exptl_crystal_size_max 0.35
_exptl_crystal_size_mid 0.30
_exptl_crystal_size_min 0.25
_refine_diff_density_max 0.799
_refine_diff_density_min -0.753
_refine_diff_density_rms 0.121
_refine_ls_extinction_method none
_refine_ls_goodness_of_fit_ref 1.045
_refine_ls_hydrogen_treatment constr
_refine_ls_matrix_type full
_refine_ls_number_parameters 847
_refine_ls_number_reflns 15604
_refine_ls_number_restraints 6
_refine_ls_restrained_S_all 1.052
_refine_ls_R_factor_all 0.0600
_refine_ls_R_factor_gt 0.0391
_refine_ls_shift/su_max 0.002
_refine_ls_shift/su_mean 0.000
_refine_ls_structure_factor_coef Fsqd
_refine_ls_weighting_details 'calc w=1/[\s^2^(Fo^2^)+(0.0198P)^2^+7.2294P] where P=(Fo^2^+2Fc^2^)/3'
_refine_ls_weighting_scheme calc
_refine_ls_wR_factor_gt 0.0724
_refine_ls_wR_factor_ref 0.0785
_reflns_number_gt 12139
_reflns_number_total 15604
_reflns_threshold_expression >2sigma(I)
_cod_data_source_file b715895e.txt
_cod_data_source_block compound13
_cod_original_sg_symbol_H-M P2(1)/c
_cod_database_code 7003395

loop_
_symmetry_equiv_pos_as_xyz
'x, y, z'
'-x, y+1/2, -z+1/2'
'-x, -y, -z'
'x, -y-1/2, z-1/2'

loop_
_atom_site_label
_atom_site_type_symbol
_atom_site_fract_x
_atom_site_fract_y
_atom_site_fract_z
_atom_site_U_iso_or_equiv
_atom_site_adp_type
_atom_site_occupancy
_atom_site_symmetry_multiplicity
_atom_site_calc_flag
_atom_site_refinement_flags
_atom_site_disorder_assembly
_atom_site_disorder_group
Pt1 Pt 0.190251(10) 0.242346(7) 0.405607(5) 0.01265(5) Uani 1 1 d . . .
Ga1 Ga 0.16294(3) 0.32775(2) 0.336420(15) 0.01503(10) Uani 1 1 d . . .
Ga2 Ga 0.33358(3) 0.21296(2) 0.386231(15) 0.01479(10) Uani 1 1 d . . .
P1 P 0.08139(7) 0.28543(5) 0.44905(4) 0.0157(2) Uani 1 1 d . . .
P2 P 0.18233(7) 0.14381(5) 0.45565(4) 0.0153(2) Uani 1 1 d . . .
O1 O 0.1615(2) -0.18513(18) 0.47262(12) 0.0475(9) Uani 1 1 d . . .
N1 N 0.0669(2) 0.31430(16) 0.28259(11) 0.0191(8) Uani 1 1 d . . .
N2 N 0.1577(2) 0.42501(16) 0.31973(11) 0.0185(7) Uani 1 1 d . . .
N3 N 0.4323(2) 0.22606(16) 0.43882(12) 0.0176(7) Uani 1 1 d . . .
N4 N 0.4021(2) 0.14918(16) 0.35240(11) 0.0180(7) Uani 1 1 d . . .
C1 C 0.0403(3) 0.3791(2) 0.26115(14) 0.0213(9) Uani 1 1 d . . .
H1 H -0.0083 0.3834 0.2344 0.026 Uiso 1 1 calc R . .
C2 C 0.0863(3) 0.4351(2) 0.28002(14) 0.0186(9) Uani 1 1 d . . .
H2 H 0.0713 0.4805 0.2669 0.022 Uiso 1 1 calc R . .
C3 C 0.0384(3) 0.25244(19) 0.25316(14) 0.0212(9) Uani 1 1 d . . .
C4 C -0.0412(3) 0.2205(2) 0.25857(15) 0.0249(10) Uani 1 1 d . . .
C5 C -0.0636(3) 0.1588(2) 0.23118(15) 0.0335(12) Uani 1 1 d . . .
H5 H -0.1174 0.1367 0.2343 0.040 Uiso 1 1 calc R . .
C6 C -0.0089(4) 0.1291(2) 0.19955(16) 0.0407(13) Uani 1 1 d . . .
H6 H -0.0231 0.0855 0.1830 0.049 Uiso 1 1 calc R . .
C7 C 0.0662(3) 0.1634(2) 0.19233(16) 0.0360(12) Uani 1 1 d . . .
H7 H 0.1021 0.1440 0.1692 0.043 Uiso 1 1 calc R . .
C8 C 0.0912(3) 0.2257(2) 0.21791(14) 0.0254(10) Uani 1 1 d . . .
C9 C -0.1047(3) 0.2546(2) 0.29024(16) 0.0280(10) Uani 1 1 d . . .
H9 H -0.0725 0.2915 0.3126 0.034 Uiso 1 1 calc R . .
C10 C -0.1421(3) 0.2033(3) 0.32605(16) 0.0373(12) Uani 1 1 d . . .
H10A H -0.1741 0.1664 0.3050 0.056 Uiso 1 1 calc R . .
H10B H -0.1818 0.2280 0.3459 0.056 Uiso 1 1 calc R . .
H10C H -0.0946 0.1824 0.3502 0.056 Uiso 1 1 calc R . .
C11 C -0.1791(3) 0.2902(3) 0.2538(2) 0.0457(13) Uani 1 1 d . . .
H11A H -0.1547 0.3244 0.2318 0.069 Uiso 1 1 calc R . .
H11B H -0.2179 0.3139 0.2748 0.069 Uiso 1 1 calc R . .
H11C H -0.2121 0.2549 0.2317 0.069 Uiso 1 1 calc R . .
C12 C 0.1696(3) 0.2646(2) 0.20454(16) 0.0270(10) Uani 1 1 d . . .
H12 H 0.1775 0.3074 0.2269 0.032 Uiso 1 1 calc R . .
C13 C 0.2524(4) 0.2219(3) 0.2156(2) 0.0588(16) Uani 1 1 d . . .
H13A H 0.2621 0.2083 0.2525 0.088 Uiso 1 1 calc R . .
H13B H 0.3018 0.2498 0.2077 0.088 Uiso 1 1 calc R . .
H13C H 0.2467 0.1799 0.1937 0.088 Uiso 1 1 calc R . .
C14 C 0.1544(3) 0.2884(3) 0.14727(17) 0.0443(13) Uani 1 1 d . . .
H14A H 0.1482 0.2474 0.1244 0.066 Uiso 1 1 calc R . .
H14B H 0.2041 0.3164 0.1400 0.066 Uiso 1 1 calc R . .
H14C H 0.1012 0.3166 0.1409 0.066 Uiso 1 1 calc R . .
C15 C 0.2175(3) 0.48223(19) 0.32646(14) 0.0170(9) Uani 1 1 d . . .
C16 C 0.2318(3) 0.51884(19) 0.37407(14) 0.0165(9) Uani 1 1 d . . .
C17 C 0.2805(3) 0.5799(2) 0.37660(15) 0.0236(10) Uani 1 1 d . . .
H17 H 0.2880 0.6063 0.4080 0.028 Uiso 1 1 calc R . .
C18 C 0.3186(3) 0.6035(2) 0.33457(16) 0.0309(11) Uani 1 1 d . . .
H18 H 0.3512 0.6457 0.3371 0.037 Uiso 1 1 calc R . .
C19 C 0.3086(3) 0.5651(2) 0.28921(16) 0.0267(10) Uani 1 1 d . . .
H19 H 0.3363 0.5803 0.2608 0.032 Uiso 1 1 calc R . .
C20 C 0.2587(3) 0.5047(2) 0.28413(15) 0.0222(10) Uani 1 1 d . . .
C21 C 0.1939(3) 0.4956(2) 0.42191(14) 0.0206(9) Uani 1 1 d . . .
H21 H 0.1818 0.4444 0.4179 0.025 Uiso 1 1 calc R . .
C22 C 0.2572(3) 0.5051(3) 0.47259(15) 0.0414(13) Uani 1 1 d . . .
H22A H 0.3113 0.4798 0.4701 0.062 Uiso 1 1 calc R . .
H22B H 0.2308 0.4868 0.5020 0.062 Uiso 1 1 calc R . .
H22C H 0.2701 0.5549 0.4781 0.062 Uiso 1 1 calc R . .
C23 C 0.1076(3) 0.5312(3) 0.42594(18) 0.0429(13) Uani 1 1 d . . .
H23A H 0.1172 0.5815 0.4312 0.064 Uiso 1 1 calc R . .
H23B H 0.0828 0.5117 0.4555 0.064 Uiso 1 1 calc R . .
H23C H 0.0672 0.5235 0.3936 0.064 Uiso 1 1 calc R . .
C24 C 0.2541(3) 0.4630(2) 0.23331(15) 0.0278(11) Uani 1 1 d . . .
H24 H 0.2106 0.4247 0.2343 0.033 Uiso 1 1 calc R . .
C25 C 0.3413(4) 0.4296(4) 0.2290(2) 0.082(2) Uani 1 1 d . . .
H25A H 0.3370 0.4033 0.1962 0.123 Uiso 1 1 calc R . .
H25B H 0.3575 0.3979 0.2585 0.123 Uiso 1 1 calc R . .
H25C H 0.3857 0.4661 0.2294 0.123 Uiso 1 1 calc R . .
C26 C 0.2250(3) 0.5067(2) 0.18537(15) 0.0364(12) Uani 1 1 d . . .
H26A H 0.1696 0.5295 0.1888 0.055 Uiso 1 1 calc R . .
H26B H 0.2174 0.4766 0.1544 0.055 Uiso 1 1 calc R . .
H26C H 0.2692 0.5422 0.1818 0.055 Uiso 1 1 calc R . .
C27 C 0.4983(3) 0.1826(2) 0.42752(14) 0.0195(9) Uani 1 1 d . . .
H27 H 0.5527 0.1804 0.4498 0.023 Uiso 1 1 calc R . .
C28 C 0.4830(3) 0.1437(2) 0.38432(14) 0.0219(9) Uani 1 1 d . . .
H28 H 0.5264 0.1128 0.3753 0.026 Uiso 1 1 calc R . .
C29 C 0.4577(3) 0.2821(2) 0.47501(15) 0.0194(9) Uani 1 1 d . . .
C30 C 0.4819(3) 0.3474(2) 0.45623(15) 0.0215(9) Uani 1 1 d . . .
C31 C 0.5066(3) 0.4009(2) 0.49126(16) 0.0286(11) Uani 1 1 d . . .
H31 H 0.5206 0.4454 0.4785 0.034 Uiso 1 1 calc R . .
C32 C 0.5112(3) 0.3906(2) 0.54457(17) 0.0335(12) Uani 1 1 d . . .
H32 H 0.5287 0.4276 0.5683 0.040 Uiso 1 1 calc R . .
C33 C 0.4904(3) 0.3267(2) 0.56270(16) 0.0292(11) Uani 1 1 d . . .
H33 H 0.4948 0.3198 0.5993 0.035 Uiso 1 1 calc R . .
C34 C 0.4632(3) 0.2715(2) 0.52938(15) 0.0207(9) Uani 1 1 d . . .
C35 C 0.4855(3) 0.3605(2) 0.39880(16) 0.0250(10) Uani 1 1 d . . .
H35 H 0.4687 0.3160 0.3798 0.030 Uiso 1 1 calc R . .
C36 C 0.5756(4) 0.3784(4) 0.3893(2) 0.087(3) Uani 1 1 d . . .
H36A H 0.5931 0.4231 0.4061 0.130 Uiso 1 1 calc R . .
H36B H 0.5767 0.3820 0.3517 0.130 Uiso 1 1 calc R . .
H36C H 0.6160 0.3417 0.4041 0.130 Uiso 1 1 calc R . .
C37 C 0.4205(5) 0.4150(3) 0.3772(2) 0.082(2) Uani 1 1 d . . .
H37A H 0.3623 0.4013 0.3839 0.122 Uiso 1 1 calc R . .
H37B H 0.4204 0.4194 0.3395 0.122 Uiso 1 1 calc R . .
H37C H 0.4363 0.4600 0.3941 0.122 Uiso 1 1 calc R . .
C38 C 0.4466(3) 0.2009(2) 0.55271(15) 0.0254(10) Uani 1 1 d . . .
H38 H 0.4170 0.1706 0.5240 0.030 Uiso 1 1 calc R . .
C39 C 0.5321(3) 0.1654(2) 0.57562(18) 0.0421(13) Uani 1 1 d . . .
H39A H 0.5688 0.1595 0.5482 0.063 Uiso 1 1 calc R . .
H39B H 0.5195 0.1195 0.5896 0.063 Uiso 1 1 calc R . .
H39C H 0.5626 0.1943 0.6037 0.063 Uiso 1 1 calc R . .
C40 C 0.3864(3) 0.2064(2) 0.59503(16) 0.0313(11) Uani 1 1 d . . .
H40A H 0.3783 0.1600 0.6095 0.047 Uiso 1 1 calc R . .
H40B H 0.3297 0.2252 0.5794 0.047 Uiso 1 1 calc R . .
H40C H 0.4128 0.2377 0.6229 0.047 Uiso 1 1 calc R . .
C41 C 0.4034(3) 0.1273(2) 0.29897(14) 0.0196(9) Uani 1 1 d . . .
C42 C 0.3522(3) 0.0712(2) 0.27819(15) 0.0242(10) Uani 1 1 d . . .
C43 C 0.3624(3) 0.0474(2) 0.22822(16) 0.0328(11) Uani 1 1 d . . .
H43 H 0.3285 0.0088 0.2139 0.039 Uiso 1 1 calc R . .
C44 C 0.4198(3) 0.0780(3) 0.19926(16) 0.0374(13) Uani 1 1 d . . .
H44 H 0.4261 0.0603 0.1657 0.045 Uiso 1 1 calc R . .
C45 C 0.4682(3) 0.1346(2) 0.21965(15) 0.0304(11) Uani 1 1 d . . .
H45 H 0.5069 0.1565 0.1994 0.037 Uiso 1 1 calc R . .
C46 C 0.4614(3) 0.1605(2) 0.26917(15) 0.0228(10) Uani 1 1 d . . .
C47 C 0.2910(3) 0.0328(2) 0.30973(16) 0.0303(11) Uani 1 1 d . . .
H47 H 0.2740 0.0662 0.3361 0.036 Uiso 1 1 calc R . .
C48 C 0.3397(4) -0.0276(3) 0.33936(19) 0.0535(16) Uani 1 1 d . . .
H48A H 0.3524 -0.0634 0.3145 0.080 Uiso 1 1 calc R . .
H48B H 0.3036 -0.0477 0.3636 0.080 Uiso 1 1 calc R . .
H48C H 0.3944 -0.0104 0.3590 0.080 Uiso 1 1 calc R . .
C49 C 0.2072(4) 0.0069(3) 0.27633(19) 0.0555(16) Uani 1 1 d . . .
H49A H 0.2217 -0.0285 0.2517 0.083 Uiso 1 1 calc R . .
H49B H 0.1778 0.0463 0.2570 0.083 Uiso 1 1 calc R . .
H49C H 0.1686 -0.0135 0.2990 0.083 Uiso 1 1 calc R . .
C50 C 0.5134(3) 0.2252(2) 0.28789(16) 0.0257(10) Uani 1 1 d . . .
H50 H 0.4949 0.2403 0.3216 0.031 Uiso 1 1 calc R . .
C51 C 0.6121(3) 0.2097(3) 0.29841(19) 0.0425(13) Uani 1 1 d . . .
H51A H 0.6331 0.1993 0.2653 0.064 Uiso 1 1 calc R . .
H51B H 0.6228 0.1695 0.3219 0.064 Uiso 1 1 calc R . .
H51C H 0.6431 0.2506 0.3147 0.064 Uiso 1 1 calc R . .
C52 C 0.4972(4) 0.2858(3) 0.24952(19) 0.0467(14) Uani 1 1 d . . .
H52A H 0.5169 0.2729 0.2165 0.070 Uiso 1 1 calc R . .
H52B H 0.5295 0.3270 0.2642 0.070 Uiso 1 1 calc R . .
H52C H 0.4348 0.2965 0.2432 0.070 Uiso 1 1 calc R . .
C53 C 0.0425(3) 0.2119(2) 0.48540(15) 0.0214(9) Uani 1 1 d . . .
H53A H 0.0130 0.2300 0.5141 0.026 Uiso 1 1 calc R . .
H53B H -0.0001 0.1839 0.4618 0.026 Uiso 1 1 calc R . .
C54 C 0.1193(3) 0.1663(2) 0.50773(14) 0.0218(9) Uani 1 1 d . . .
H54A H 0.0979 0.1232 0.5228 0.026 Uiso 1 1 calc R . .
H54B H 0.1566 0.1917 0.5359 0.026 Uiso 1 1 calc R . .
C55 C -0.0198(3) 0.3308(2) 0.42398(15) 0.0197(9) Uani 1 1 d . . .
C56 C -0.0980(3) 0.3151(2) 0.44213(17) 0.0270(10) Uani 1 1 d . . .
H56 H -0.0990 0.2804 0.4683 0.032 Uiso 1 1 calc R . .
C57 C -0.1738(3) 0.3495(2) 0.42244(19) 0.0392(12) Uani 1 1 d . . .
H57 H -0.2265 0.3383 0.4352 0.047 Uiso 1 1 calc R . .
C58 C -0.1738(3) 0.4001(2) 0.38452(19) 0.0374(12) Uani 1 1 d . . .
H58 H -0.2264 0.4232 0.3708 0.045 Uiso 1 1 calc R . .
C59 C -0.0967(3) 0.4169(2) 0.36647(16) 0.0281(10) Uani 1 1 d . . .
H59 H -0.0962 0.4519 0.3405 0.034 Uiso 1 1 calc R . .
C60 C -0.0203(3) 0.3827(2) 0.38641(14) 0.0206(9) Uani 1 1 d . . .
H60 H 0.0326 0.3949 0.3742 0.025 Uiso 1 1 calc R . .
C61 C 0.1323(3) 0.3404(2) 0.50273(14) 0.0193(9) Uani 1 1 d . . .
C62 C 0.2209(3) 0.3345(2) 0.52011(15) 0.0216(9) Uani 1 1 d . . .
H62 H 0.2558 0.3059 0.5014 0.026 Uiso 1 1 calc R . .
C63 C 0.2597(3) 0.3700(2) 0.56486(16) 0.0282(10) Uani 1 1 d . . .
H63 H 0.3204 0.3655 0.5766 0.034 Uiso 1 1 calc R . .
C64 C 0.2088(3) 0.4117(2) 0.59162(15) 0.0259(10) Uani 1 1 d . . .
H64 H 0.2341 0.4356 0.6223 0.031 Uiso 1 1 calc R . .
C65 C 0.1210(3) 0.4188(2) 0.57377(16) 0.0282(10) Uani 1 1 d . . .
H65 H 0.0868 0.4486 0.5919 0.034 Uiso 1 1 calc R . .
C66 C 0.0818(3) 0.3833(2) 0.52991(15) 0.0236(10) Uani 1 1 d . . .
H66 H 0.0211 0.3881 0.5184 0.028 Uiso 1 1 calc R . .
C67 C 0.2692(3) 0.08862(19) 0.48820(15) 0.0185(9) Uani 1 1 d . . .
C68 C 0.3262(3) 0.0579(2) 0.45857(15) 0.0221(9) Uani 1 1 d . . .
H68 H 0.3233 0.0703 0.4228 0.027 Uiso 1 1 calc R . .
C69 C 0.3872(3) 0.0095(2) 0.48001(16) 0.0261(10) Uani 1 1 d . . .
H69 H 0.4248 -0.0118 0.4588 0.031 Uiso 1 1 calc R . .
C70 C 0.3936(3) -0.0080(2) 0.53235(17) 0.0314(11) Uani 1 1 d . . .
H70 H 0.4355 -0.0412 0.5472 0.038 Uiso 1 1 calc R . .
C71 C 0.3382(3) 0.0234(2) 0.56277(16) 0.0281(10) Uani 1 1 d . . .
H71 H 0.3432 0.0122 0.5989 0.034 Uiso 1 1 calc R . .
C72 C 0.2758(3) 0.0707(2) 0.54124(15) 0.0232(10) Uani 1 1 d . . .
H72 H 0.2374 0.0911 0.5624 0.028 Uiso 1 1 calc R . .
C73 C 0.1131(3) 0.0785(2) 0.41830(15) 0.0199(9) Uani 1 1 d . . .
C74 C 0.0730(3) 0.0925(2) 0.36793(15) 0.0281(11) Uani 1 1 d . . .
H74 H 0.0824 0.1359 0.3518 0.034 Uiso 1 1 calc R . .
C75 C 0.0186(3) 0.0422(3) 0.34100(18) 0.0390(13) Uani 1 1 d . . .
H75 H -0.0088 0.0514 0.3064 0.047 Uiso 1 1 calc R . .
C76 C 0.0044(3) -0.0197(2) 0.36385(18) 0.0347(12) Uani 1 1 d . . .
H76 H -0.0329 -0.0534 0.3451 0.042 Uiso 1 1 calc R . .
C77 C 0.0435(3) -0.0343(2) 0.41375(19) 0.0403(13) Uani 1 1 d . . .
H77 H 0.0336 -0.0778 0.4295 0.048 Uiso 1 1 calc R . .
C78 C 0.0976(3) 0.0151(2) 0.44091(17) 0.0334(12) Uani 1 1 d . . .
H78 H 0.1245 0.0053 0.4755 0.040 Uiso 1 1 calc R . .
C79 C 0.2290(5) -0.1489(4) 0.5038(2) 0.089(3) Uani 1 1 d . . .
H79A H 0.2463 -0.1076 0.4847 0.107 Uiso 1 1 calc R . .
H79B H 0.2805 -0.1797 0.5121 0.107 Uiso 1 1 calc R . .
C80 C 0.1970(5) -0.1264(4) 0.5532(2) 0.099(2) Uani 1 1 d U . .
H80A H 0.1431 -0.0995 0.5445 0.149 Uiso 1 1 calc R . .
H80B H 0.2413 -0.0973 0.5738 0.149 Uiso 1 1 calc R . .
H80C H 0.1856 -0.1677 0.5735 0.149 Uiso 1 1 calc R . .
C81 C 0.1851(5) -0.2084(4) 0.4250(3) 0.083(2) Uani 1 1 d . . .
H81A H 0.2348 -0.2411 0.4319 0.100 Uiso 1 1 calc R . .
H81B H 0.2032 -0.1681 0.4051 0.100 Uiso 1 1 calc R . .
C82 C 0.1107(6) -0.2436(4) 0.3944(2) 0.097(3) Uani 1 1 d . . .
H82A H 0.0950 -0.2849 0.4134 0.145 Uiso 1 1 calc R . .
H82B H 0.1262 -0.2579 0.3606 0.145 Uiso 1 1 calc R . .
H82C H 0.0610 -0.2115 0.3887 0.145 Uiso 1 1 calc R . .

loop_
_atom_site_aniso_label
_atom_site_aniso_U_11
_atom_site_aniso_U_22
_atom_site_aniso_U_33
_atom_site_aniso_U_23
_atom_site_aniso_U_13
_atom_site_aniso_U_12
Pt1 0.01261(8) 0.01241(8) 0.01305(8) 0.00041(6) 0.00231(5) 0.00169(6)
Ga1 0.0178(2) 0.0131(2) 0.0141(2) 0.00082(17) 0.00185(18) 0.00005(18)
Ga2 0.0133(2) 0.0153(2) 0.0161(2) -0.00141(17) 0.00332(18) 0.00184(18)
P1 0.0132(6) 0.0166(5) 0.0178(5) -0.0008(4) 0.0039(4) 0.0030(4)
P2 0.0160(6) 0.0145(5) 0.0156(5) 0.0023(4) 0.0031(4) 0.0020(4)
O1 0.053(3) 0.052(2) 0.0372(19) -0.0015(17) 0.0064(18) -0.0196(19)
N1 0.025(2) 0.0162(17) 0.0144(16) 0.0007(14) -0.0036(14) -0.0031(15)
N2 0.023(2) 0.0160(17) 0.0156(16) 0.0012(14) -0.0003(15) -0.0026(15)
N3 0.0166(19) 0.0147(17) 0.0207(17) -0.0048(14) 0.0007(14) 0.0005(14)
N4 0.019(2) 0.0198(18) 0.0149(16) -0.0005(14) 0.0017(14) 0.0079(15)
C1 0.023(3) 0.024(2) 0.015(2) 0.0019(17) -0.0046(18) -0.0013(19)
C2 0.020(2) 0.014(2) 0.019(2) 0.0066(17) -0.0043(18) 0.0000(17)
C3 0.033(3) 0.014(2) 0.0147(19) 0.0032(17) -0.0026(18) 0.0008(19)
C4 0.033(3) 0.025(2) 0.016(2) -0.0030(18) 0.0026(19) -0.009(2)
C5 0.044(3) 0.036(3) 0.021(2) -0.004(2) 0.004(2) -0.019(2)
C6 0.072(4) 0.027(3) 0.025(2) -0.009(2) 0.011(3) -0.016(3)
C7 0.057(4) 0.027(3) 0.026(2) -0.009(2) 0.015(2) -0.006(2)
C8 0.038(3) 0.025(2) 0.013(2) -0.0013(18) 0.0030(19) -0.003(2)
C9 0.025(3) 0.027(2) 0.031(2) -0.008(2) 0.004(2) -0.006(2)
C10 0.041(3) 0.046(3) 0.027(2) 0.005(2) 0.014(2) -0.004(2)
C11 0.036(3) 0.041(3) 0.061(3) 0.015(3) 0.011(3) -0.002(3)
C12 0.034(3) 0.023(2) 0.025(2) -0.0056(19) 0.007(2) 0.001(2)
C13 0.034(4) 0.057(4) 0.082(4) 0.012(3) -0.003(3) 0.005(3)
C14 0.045(3) 0.052(3) 0.037(3) 0.013(3) 0.011(2) 0.001(3)
C15 0.018(2) 0.014(2) 0.019(2) 0.0018(16) 0.0023(17) 0.0020(17)
C16 0.015(2) 0.014(2) 0.019(2) 0.0014(16) 0.0015(17) 0.0034(16)
C17 0.024(3) 0.024(2) 0.023(2) -0.0044(18) 0.0025(19) -0.0044(19)
C18 0.035(3) 0.026(2) 0.032(3) 0.001(2) 0.008(2) -0.013(2)
C19 0.028(3) 0.026(2) 0.028(2) 0.003(2) 0.013(2) -0.006(2)
C20 0.027(3) 0.021(2) 0.019(2) 0.0005(18) 0.0043(19) -0.0014(19)
C21 0.025(3) 0.019(2) 0.018(2) 0.0001(17) 0.0034(18) -0.0033(18)
C22 0.039(3) 0.062(4) 0.021(2) 0.007(2) -0.003(2) -0.017(3)
C23 0.044(3) 0.048(3) 0.043(3) 0.014(3) 0.028(3) 0.010(3)
C24 0.043(3) 0.022(2) 0.021(2) -0.0007(19) 0.012(2) 0.002(2)
C25 0.096(6) 0.110(6) 0.035(3) -0.028(3) -0.010(3) 0.072(5)
C26 0.045(3) 0.039(3) 0.023(2) -0.005(2) -0.001(2) -0.001(2)
C27 0.017(2) 0.022(2) 0.019(2) 0.0006(18) 0.0024(17) 0.0057(18)
C28 0.022(2) 0.024(2) 0.020(2) 0.0013(18) 0.0040(18) 0.0116(19)
C29 0.013(2) 0.021(2) 0.024(2) -0.0049(18) 0.0023(17) 0.0026(17)
C30 0.016(2) 0.021(2) 0.026(2) 0.0008(18) -0.0013(18) 0.0026(18)
C31 0.034(3) 0.017(2) 0.035(3) -0.0046(19) 0.005(2) -0.006(2)
C32 0.041(3) 0.026(3) 0.032(3) -0.014(2) 0.001(2) -0.010(2)
C33 0.024(3) 0.039(3) 0.022(2) -0.007(2) -0.0019(19) -0.006(2)
C34 0.015(2) 0.025(2) 0.022(2) -0.0071(18) 0.0036(17) -0.0002(18)
C35 0.025(3) 0.019(2) 0.030(2) 0.0030(19) 0.000(2) 0.0029(19)
C36 0.047(4) 0.175(8) 0.042(3) -0.005(4) 0.019(3) -0.037(5)
C37 0.126(7) 0.072(4) 0.038(3) -0.010(3) -0.020(4) 0.063(4)
C38 0.030(3) 0.024(2) 0.021(2) -0.0037(19) 0.0031(19) 0.002(2)
C39 0.046(4) 0.034(3) 0.046(3) 0.004(2) 0.008(3) 0.011(2)
C40 0.038(3) 0.031(3) 0.025(2) 0.002(2) 0.004(2) 0.001(2)
C41 0.022(2) 0.020(2) 0.016(2) -0.0007(17) 0.0016(18) 0.0099(18)
C42 0.028(3) 0.021(2) 0.023(2) -0.0025(18) -0.0001(19) 0.0108(19)
C43 0.041(3) 0.032(3) 0.023(2) -0.011(2) -0.001(2) 0.007(2)
C44 0.047(3) 0.051(3) 0.014(2) -0.009(2) 0.006(2) 0.011(3)
C45 0.029(3) 0.042(3) 0.022(2) -0.002(2) 0.012(2) 0.011(2)
C46 0.019(2) 0.027(2) 0.022(2) -0.0052(19) 0.0002(18) 0.0106(19)
C47 0.038(3) 0.025(2) 0.028(2) -0.006(2) 0.003(2) -0.003(2)
C48 0.082(5) 0.036(3) 0.042(3) 0.002(3) 0.009(3) 0.008(3)
C49 0.054(4) 0.068(4) 0.044(3) -0.015(3) 0.006(3) -0.027(3)
C50 0.023(3) 0.029(2) 0.026(2) -0.0002(19) 0.0081(19) 0.004(2)
C51 0.031(3) 0.045(3) 0.051(3) -0.005(3) 0.006(2) 0.004(2)
C52 0.053(4) 0.035(3) 0.048(3) 0.006(3) -0.004(3) 0.005(3)
C53 0.020(2) 0.022(2) 0.024(2) 0.0005(18) 0.0083(18) 0.0007(18)
C54 0.023(3) 0.025(2) 0.018(2) 0.0043(18) 0.0068(18) 0.0019(19)
C55 0.023(2) 0.014(2) 0.021(2) -0.0045(17) 0.0028(18) 0.0003(17)
C56 0.019(2) 0.026(2) 0.037(3) 0.003(2) 0.008(2) 0.0021(19)
C57 0.017(3) 0.035(3) 0.066(3) -0.005(3) 0.008(2) 0.003(2)
C58 0.020(3) 0.029(3) 0.059(3) -0.006(2) -0.007(2) 0.011(2)
C59 0.029(3) 0.024(2) 0.029(2) 0.0014(19) -0.003(2) 0.013(2)
C60 0.018(2) 0.024(2) 0.020(2) -0.0056(18) 0.0023(18) 0.0011(18)
C61 0.021(2) 0.018(2) 0.018(2) 0.0002(17) 0.0012(18) 0.0002(18)
C62 0.018(2) 0.021(2) 0.027(2) -0.0048(18) 0.0054(18) 0.0044(18)
C63 0.023(3) 0.029(2) 0.029(2) -0.006(2) -0.009(2) 0.000(2)
C64 0.032(3) 0.025(2) 0.020(2) -0.0026(19) 0.002(2) -0.003(2)
C65 0.029(3) 0.026(2) 0.030(2) -0.006(2) 0.008(2) 0.005(2)
C66 0.021(3) 0.022(2) 0.028(2) -0.0050(19) 0.0050(19) 0.0034(19)
C67 0.020(2) 0.0111(19) 0.023(2) 0.0033(17) -0.0005(18) -0.0039(17)
C68 0.023(3) 0.022(2) 0.022(2) 0.0035(18) 0.0034(18) 0.0036(19)
C69 0.022(3) 0.023(2) 0.034(3) 0.003(2) 0.006(2) 0.0034(19)
C70 0.024(3) 0.025(2) 0.042(3) 0.010(2) -0.003(2) 0.005(2)
C71 0.026(3) 0.030(3) 0.028(2) 0.012(2) 0.001(2) 0.002(2)
C72 0.026(3) 0.021(2) 0.023(2) 0.0026(18) 0.0053(19) 0.0002(19)
C73 0.020(2) 0.017(2) 0.022(2) -0.0035(17) 0.0018(18) 0.0013(18)
C74 0.034(3) 0.024(2) 0.024(2) 0.0003(19) -0.002(2) -0.005(2)
C75 0.041(3) 0.042(3) 0.030(3) -0.006(2) -0.009(2) -0.011(3)
C76 0.030(3) 0.031(3) 0.041(3) -0.014(2) -0.002(2) -0.007(2)
C77 0.044(3) 0.022(3) 0.052(3) 0.007(2) 0.000(3) -0.015(2)
C78 0.041(3) 0.023(2) 0.033(3) 0.005(2) -0.006(2) -0.009(2)
C79 0.086(6) 0.113(6) 0.065(4) 0.006(4) -0.002(4) -0.062(5)
C80 0.123(5) 0.099(4) 0.073(4) 0.001(3) 0.005(3) -0.062(4)
C81 0.074(6) 0.107(6) 0.077(5) -0.017(4) 0.039(4) -0.015(5)
C82 0.143(8) 0.092(6) 0.057(4) -0.031(4) 0.022(5) -0.038(5)

loop_
_atom_type_symbol
_atom_type_description
_atom_type_scat_dispersion_real
_atom_type_scat_dispersion_imag
_atom_type_scat_source
C C 0.0033 0.0016 'International Tables Vol C Tables 4.2.6.8 and 6.1.1.4'
H H 0.0000 0.0000 'International Tables Vol C Tables 4.2.6.8 and 6.1.1.4'
N N 0.0061 0.0033 'International Tables Vol C Tables 4.2.6.8 and 6.1.1.4'
P P 0.1023 0.0942 'International Tables Vol C Tables 4.2.6.8 and 6.1.1.4'
Ga Ga 0.2307 1.6083 'International Tables Vol C Tables 4.2.6.8 and 6.1.1.4'
Pt Pt -1.7033 8.3905 'International Tables Vol C Tables 4.2.6.8 and 6.1.1.4'
O O 0.0106 0.0060 'International Tables Vol C Tables 4.2.6.8 and 6.1.1.4'

loop_
_geom_angle_atom_site_label_1
_geom_angle_atom_site_label_2
_geom_angle_atom_site_label_3
_geom_angle
_geom_angle_site_symmetry_1
_geom_angle_site_symmetry_3
_geom_angle_publ_flag
P2 Pt1 P1 85.18(4) . . ?
P2 Pt1 Ga1 162.49(3) . . ?
P1 Pt1 Ga1 93.30(3) . . ?
P2 Pt1 Ga2 93.01(3) . . ?
P1 Pt1 Ga2 160.61(3) . . ?
Ga1 Pt1 Ga2 94.05(3) . . ?
N1 Ga1 N2 87.91(13) . . ?
N1 Ga1 Pt1 118.98(10) . . ?
N2 Ga1 Pt1 145.51(9) . . ?
N3 Ga2 N4 88.17(13) . . ?
N3 Ga2 Pt1 119.21(10) . . ?
N4 Ga2 Pt1 146.46(10) . . ?
C61 P1 C55 104.44(18) . . ?
C61 P1 C53 100.89(18) . . ?
C55 P1 C53 102.44(19) . . ?
C61 P1 Pt1 108.04(14) . . ?
C55 P1 Pt1 130.33(13) . . ?
C53 P1 Pt1 107.02(13) . . ?
C67 P2 C73 100.67(18) . . ?
C67 P2 C54 103.61(18) . . ?
C73 P2 C54 102.36(19) . . ?
C67 P2 Pt1 129.77(13) . . ?
C73 P2 Pt1 109.79(13) . . ?
C54 P2 Pt1 107.47(13) . . ?
C79 O1 C81 112.9(5) . . ?
C1 N1 C3 118.1(3) . . ?
C1 N1 Ga1 108.9(2) . . ?
C3 N1 Ga1 130.1(3) . . ?
C2 N2 C15 114.3(3) . . ?
C2 N2 Ga1 107.5(2) . . ?
C15 N2 Ga1 135.5(3) . . ?
C27 N3 C29 116.5(3) . . ?
C27 N3 Ga2 108.1(2) . . ?
C29 N3 Ga2 132.4(3) . . ?
C28 N4 C41 113.8(3) . . ?
C28 N4 Ga2 106.7(2) . . ?
C41 N4 Ga2 135.1(2) . . ?
C2 C1 N1 117.0(4) . . ?
C1 C2 N2 118.5(3) . . ?
C4 C3 C8 120.7(4) . . ?
C4 C3 N1 120.7(4) . . ?
C8 C3 N1 118.6(4) . . ?
C5 C4 C3 118.4(4) . . ?
C5 C4 C9 120.3(4) . . ?
C3 C4 C9 121.2(4) . . ?
C6 C5 C4 121.3(4) . . ?
C7 C6 C5 119.4(4) . . ?
C6 C7 C8 121.8(4) . . ?
C7 C8 C3 118.1(4) . . ?
C7 C8 C12 119.5(4) . . ?
C3 C8 C12 122.3(4) . . ?
C4 C9 C10 112.8(4) . . ?
C4 C9 C11 110.4(4) . . ?
C10 C9 C11 109.9(4) . . ?
C8 C12 C13 112.3(4) . . ?
C8 C12 C14 110.6(4) . . ?
C13 C12 C14 110.4(4) . . ?
C16 C15 C20 119.8(4) . . ?
C16 C15 N2 120.3(3) . . ?
C20 C15 N2 119.8(3) . . ?
C17 C16 C15 118.4(4) . . ?
C17 C16 C21 118.9(3) . . ?
C15 C16 C21 122.7(3) . . ?
C18 C17 C16 122.0(4) . . ?
C19 C18 C17 119.1(4) . . ?
C18 C19 C20 121.3(4) . . ?
C19 C20 C15 119.3(4) . . ?
C19 C20 C24 118.1(4) . . ?
C15 C20 C24 122.5(4) . . ?
C16 C21 C23 112.1(3) . . ?
C16 C21 C22 112.9(3) . . ?
C23 C21 C22 110.4(4) . . ?
C26 C24 C25 109.6(4) . . ?
C26 C24 C20 112.9(3) . . ?
C25 C24 C20 110.7(4) . . ?
C28 C27 N3 117.8(4) . . ?
C27 C28 N4 119.1(4) . . ?
C34 C29 C30 119.3(4) . . ?
C34 C29 N3 120.8(4) . . ?
C30 C29 N3 119.8(3) . . ?
C31 C30 C29 119.5(4) . . ?
C31 C30 C35 118.2(4) . . ?
C29 C30 C35 122.3(4) . . ?
C30 C31 C32 121.1(4) . . ?
C33 C32 C31 119.3(4) . . ?
C32 C33 C34 122.2(4) . . ?
C33 C34 C29 118.6(4) . . ?
C33 C34 C38 119.0(4) . . ?
C29 C34 C38 122.3(3) . . ?
C36 C35 C37 112.0(5) . . ?
C36 C35 C30 111.6(4) . . ?
C37 C35 C30 111.1(4) . . ?
C34 C38 C39 111.2(4) . . ?
C34 C38 C40 112.1(3) . . ?
C39 C38 C40 109.7(4) . . ?
C42 C41 C46 120.4(3) . . ?
C42 C41 N4 120.2(4) . . ?
C46 C41 N4 119.3(4) . . ?
C41 C42 C43 118.1(4) . . ?
C41 C42 C47 121.8(4) . . ?
C43 C42 C47 119.9(4) . . ?
C44 C43 C42 122.2(4) . . ?
C43 C44 C45 119.1(4) . . ?
C44 C45 C46 121.5(4) . . ?
C45 C46 C41 118.7(4) . . ?
C45 C46 C50 118.4(4) . . ?
C41 C46 C50 122.8(3) . . ?
C48 C47 C42 109.4(4) . . ?
C48 C47 C49 110.8(4) . . ?
C42 C47 C49 113.3(4) . . ?
C46 C50 C52 112.6(4) . . ?
C46 C50 C51 111.5(4) . . ?
C52 C50 C51 109.0(4) . . ?
C54 C53 P1 109.6(3) . . ?
C53 C54 P2 109.2(3) . . ?
C60 C55 C56 118.3(4) . . ?
C60 C55 P1 120.2(3) . . ?
C56 C55 P1 121.5(3) . . ?
C57 C56 C55 120.6(4) . . ?
C58 C57 C56 120.7(5) . . ?
C57 C58 C59 119.6(4) . . ?
C58 C59 C60 119.9(4) . . ?
C59 C60 C55 120.9(4) . . ?
C62 C61 C66 119.2(4) . . ?
C62 C61 P1 119.8(3) . . ?
C66 C61 P1 120.7(3) . . ?
C61 C62 C63 120.9(4) . . ?
C64 C63 C62 119.2(4) . . ?
C65 C64 C63 119.9(4) . . ?
C64 C65 C66 121.3(4) . . ?
C65 C66 C61 119.4(4) . . ?
C68 C67 C72 118.4(4) . . ?
C68 C67 P2 118.7(3) . . ?
C72 C67 P2 122.6(3) . . ?
C69 C68 C67 121.2(4) . . ?
C68 C69 C70 120.1(4) . . ?
C71 C70 C69 119.4(4) . . ?
C72 C71 C70 120.8(4) . . ?
C71 C72 C67 120.1(4) . . ?
C78 C73 C74 119.0(4) . . ?
C78 C73 P2 120.1(3) . . ?
C74 C73 P2 120.9(3) . . ?
C73 C74 C75 119.4(4) . . ?
C76 C75 C74 120.6(4) . . ?
C75 C76 C77 120.7(4) . . ?
C76 C77 C78 119.3(4) . . ?
C73 C78 C77 120.9(4) . . ?
O1 C79 C80 108.5(5) . . ?
O1 C81 C82 109.5(5) . . ?

loop_
_geom_bond_atom_site_label_1
_geom_bond_atom_site_label_2
_geom_bond_distance
_geom_bond_site_symmetry_2
_geom_bond_publ_flag
Pt1 P2 2.3016(10) . ?
Pt1 P1 2.3138(11) . ?
Pt1 Ga1 2.4157(6) . ?
Pt1 Ga2 2.4167(7) . ?
Ga1 N1 1.902(3) . ?
Ga1 N2 1.911(3) . ?
Ga2 N3 1.911(3) . ?
Ga2 N4 1.913(3) . ?
P1 C61 1.827(4) . ?
P1 C55 1.829(4) . ?
P1 C53 1.843(4) . ?
P2 C67 1.819(4) . ?
P2 C73 1.829(4) . ?
P2 C54 1.829(4) . ?
O1 C79 1.407(6) . ?
O1 C81 1.408(6) . ?
N1 C1 1.397(5) . ?
N1 C3 1.442(5) . ?
N2 C2 1.409(5) . ?
N2 C15 1.430(5) . ?
N3 C27 1.384(5) . ?
N3 C29 1.440(5) . ?
N4 C28 1.402(5) . ?
N4 C41 1.447(4) . ?
C1 C2 1.339(5) . ?
C3 C4 1.403(6) . ?
C3 C8 1.408(6) . ?
C4 C5 1.395(6) . ?
C4 C9 1.518(6) . ?
C5 C6 1.385(6) . ?
C6 C7 1.372(6) . ?
C7 C8 1.392(6) . ?
C8 C12 1.510(6) . ?
C9 C10 1.522(6) . ?
C9 C11 1.538(6) . ?
C12 C13 1.514(6) . ?
C12 C14 1.535(6) . ?
C15 C16 1.406(5) . ?
C15 C20 1.414(5) . ?
C16 C17 1.389(5) . ?
C16 C21 1.513(5) . ?
C17 C18 1.388(5) . ?
C18 C19 1.375(6) . ?
C19 C20 1.388(5) . ?
C20 C24 1.531(5) . ?
C21 C23 1.520(6) . ?
C21 C22 1.530(5) . ?
C24 C26 1.509(6) . ?
C24 C25 1.515(7) . ?
C27 C28 1.335(5) . ?
C29 C34 1.411(5) . ?
C29 C30 1.412(5) . ?
C30 C31 1.384(5) . ?
C30 C35 1.516(5) . ?
C31 C32 1.385(6) . ?
C32 C33 1.365(6) . ?
C33 C34 1.390(5) . ?
C34 C38 1.519(6) . ?
C35 C36 1.493(6) . ?
C35 C37 1.502(6) . ?
C38 C39 1.530(6) . ?
C38 C40 1.544(6) . ?
C41 C42 1.397(6) . ?
C41 C46 1.418(6) . ?
C42 C43 1.402(5) . ?
C42 C47 1.528(6) . ?
C43 C44 1.377(6) . ?
C44 C45 1.379(6) . ?
C45 C46 1.392(5) . ?
C46 C50 1.518(6) . ?
C47 C48 1.524(6) . ?
C47 C49 1.534(6) . ?
C50 C52 1.523(6) . ?
C50 C51 1.544(6) . ?
C53 C54 1.521(5) . ?
C55 C60 1.389(5) . ?
C55 C56 1.396(6) . ?
C56 C57 1.379(6) . ?
C57 C58 1.378(6) . ?
C58 C59 1.385(6) . ?
C59 C60 1.387(5) . ?
C61 C62 1.387(5) . ?
C61 C66 1.394(5) . ?
C62 C63 1.401(5) . ?
C63 C64 1.379(6) . ?
C64 C65 1.379(6) . ?
C65 C66 1.385(6) . ?
C67 C68 1.384(5) . ?
C67 C72 1.404(5) . ?
C68 C69 1.382(5) . ?
C69 C70 1.384(6) . ?
C70 C71 1.384(6) . ?
C71 C72 1.382(6) . ?
C73 C78 1.384(5) . ?
C73 C74 1.386(5) . ?
C74 C75 1.398(6) . ?
C75 C76 1.357(6) . ?
C76 C77 1.372(6) . ?
C77 C78 1.385(6) . ?
C79 C80 1.502(8) . ?
C81 C82 1.465(9) . ?
